data_2312615
loop_
_publ_author_name
'Zigelstein, Rachel'
'Lough, Alan J.'
'Bender, Timothy P.'

_publ_section_title
;
 The influence of the axial group on the crystal structures of boron
 subphthalocyanines.
;
_journal_coeditor_code DG3059
_journal_issue 10
_journal_name_full 'Acta crystallographica. Section C, Structural chemistry'
_journal_paper_doi 10.1107/S2053229624006934
_journal_volume 80
_journal_year 2024
_chemical_formula_iupac 'C31 H20 B N7, 0.14H2 O'
_chemical_formula_moiety 'C31 H20 B N7, 0.14(H2 O)'
_chemical_formula_sum 'C31 H20.28 B N7 O0.14'
_chemical_formula_weight 503.87
_chemical_name_systematic
;
(<i>N</i>-Phenylbenzamido)(subphthalocyaninato)boron
;
_space_group_crystal_system triclinic
_space_group_IT_number 2
_space_group_name_Hall '-P 1'
_space_group_name_H-M_alt 'P -1'
_atom_sites_solution_hydrogens mixed
_atom_sites_solution_primary direct
_audit_creation_method SHELXL-2019/1
_cell_angle_alpha 73.348(2)
_cell_angle_beta 81.941(2)
_cell_angle_gamma 76.167(2)
_cell_formula_units_Z 4
_cell_length_a 11.4897(5)
_cell_length_b 11.7489(5)
_cell_length_c 19.3046(8)
_cell_measurement_reflns_used 9824
_cell_measurement_temperature 150(2)
_cell_measurement_theta_max 65.67
_cell_measurement_theta_min 3.97
_cell_volume 2417.05(18)
_computing_cell_refinement
;
APEX4 (Bruker, 2021)
;
_computing_data_collection
;
APEX4 (Bruker, 2021)
;
_computing_data_reduction
;
APEX4 (Bruker, 2021)
;
_computing_molecular_graphics
;
PLATON (Spek, 2020)
;
_computing_publication_material
;
SHELXTL (Sheldrick, 2008)
;
_computing_structure_refinement
;
SHELXL2019 (Sheldrick, 2015<i>b</i>)
;
_computing_structure_solution
;
SHELXT2018 (Sheldrick, 2015<i>a</i>)
;
_diffrn_ambient_temperature 150(2)
_diffrn_measured_fraction_theta_full 0.985
_diffrn_measured_fraction_theta_max 0.985
_diffrn_measurement_device_type 'Bruker Kappa APEX-DUO CMOS PHOTON II'
_diffrn_measurement_method '\f and \w scans'
_diffrn_radiation_type CuK\a
_diffrn_radiation_wavelength 1.54178
_diffrn_reflns_av_R_equivalents 0.0459
_diffrn_reflns_av_unetI/netI 0.0300
_diffrn_reflns_limit_h_max 13
_diffrn_reflns_limit_h_min -13
_diffrn_reflns_limit_k_max 13
_diffrn_reflns_limit_k_min -13
_diffrn_reflns_limit_l_max 22
_diffrn_reflns_limit_l_min -22
_diffrn_reflns_number 60606
_diffrn_reflns_theta_full 65.971
_diffrn_reflns_theta_max 65.971
_diffrn_reflns_theta_min 2.396
_diffrn_source 'Incoatec ImuS with multi-layer optics'
_exptl_absorpt_coefficient_mu 0.678
_exptl_absorpt_correction_T_max 0.7527
_exptl_absorpt_correction_T_min 0.6566
_exptl_absorpt_correction_type multi-scan
_exptl_absorpt_process_details
;
SADABS (Krause <i>et al.</i>,  2015)
;
_exptl_crystal_colour pink
_exptl_crystal_density_diffrn 1.385
_exptl_crystal_description Shard
_exptl_crystal_F_000 1046
_exptl_crystal_size_max 0.200
_exptl_crystal_size_mid 0.150
_exptl_crystal_size_min 0.080
_refine_diff_density_max 0.268
_refine_diff_density_min -0.291
_refine_ls_extinction_method none
_refine_ls_goodness_of_fit_ref 1.062
_refine_ls_hydrogen_treatment constr
_refine_ls_matrix_type full
_refine_ls_number_parameters 713
_refine_ls_number_reflns 8275
_refine_ls_number_restraints 0
_refine_ls_restrained_S_all 1.062
_refine_ls_R_factor_all 0.0429
_refine_ls_R_factor_gt 0.0366
_refine_ls_shift/su_max 0.000
_refine_ls_shift/su_mean 0.000
_refine_ls_structure_factor_coef Fsqd
_refine_ls_weighting_details 'w=1/[\s^2^(Fo^2^)+(0.0453P)^2^+0.6870P] where P=(Fo^2^+2Fc^2^)/3'
_refine_ls_weighting_scheme calc
_refine_ls_wR_factor_gt 0.0897
_refine_ls_wR_factor_ref 0.0930
_reflns_number_gt 7193
_reflns_number_total 8275
_reflns_threshold_expression 'I > 2\s(I)'
_cod_data_source_file dg3059.cif
_cod_data_source_block d2339_a
_cod_database_code 2312615
_shelx_space_group_comment
;
The symmetry employed for this shelxl refinement is uniquely defined
by the following loop, which should always be used as a source of
symmetry information in preference to the above space-group names.
They are only intended as comments.
;
_shelx_estimated_absorpt_t_min 0.876
_shelx_estimated_absorpt_t_max 0.948

loop_
_space_group_symop_operation_xyz
'x, y, z'
'-x, -y, -z'

loop_
_atom_site_type_symbol
_atom_site_label
_atom_site_fract_x
_atom_site_fract_y
_atom_site_fract_z
_atom_site_U_iso_or_equiv
_atom_site_adp_type
_atom_site_calc_flag
_atom_site_occupancy
_atom_site_disorder_assembly
_atom_site_disorder_group
N N1 -0.01647(9) 0.70429(10) 0.08430(6) 0.0216(2) Uani d 1 . .
N N2 -0.00691(9) 0.49963(10) 0.15298(6) 0.0228(2) Uani d 1 . .
N N3 0.16519(9) 0.58812(10) 0.13041(6) 0.0229(2) Uani d 1 . .
N N4 0.29543(10) 0.68828(11) 0.16512(6) 0.0279(3) Uani d 1 . .
N N5 0.13649(10) 0.80098(10) 0.09047(6) 0.0240(2) Uani d 1 . .
N N6 -0.06157(10) 0.91739(10) 0.06937(6) 0.0250(2) Uani d 1 . .
N N7 0.16020(10) 0.68676(10) -0.00712(6) 0.0251(2) Uani d 1 . .
C C1 -0.09554(11) 0.81378(12) 0.07385(7) 0.0230(3) Uani d 1 . .
C C2 -0.21422(12) 0.78506(13) 0.08656(7) 0.0251(3) Uani d 1 . .
C C3 -0.32857(13) 0.85814(14) 0.07843(8) 0.0332(3) Uani d 1 . .
H H3A -0.339567 0.943705 0.059301 0.040 Uiso calc 1 . .
C C4 -0.42578(13) 0.80261(15) 0.09901(9) 0.0385(4) Uani d 1 . .
H H4A -0.504640 0.850486 0.092060 0.046 Uiso calc 1 . .
C C5 -0.41054(13) 0.67746(15) 0.12984(9) 0.0365(4) Uani d 1 . .
H H5A -0.479314 0.642303 0.144975 0.044 Uiso calc 1 . .
C C6 -0.29758(12) 0.60402(13) 0.13871(8) 0.0280(3) Uani d 1 . .
H H6A -0.287886 0.519170 0.160426 0.034 Uiso calc 1 . .
C C7 -0.19825(11) 0.65711(12) 0.11511(7) 0.0230(3) Uani d 1 . .
C C8 -0.06908(11) 0.60808(12) 0.11715(7) 0.0218(3) Uani d 1 . .
C C9 0.10872(11) 0.49409(12) 0.16254(7) 0.0231(3) Uani d 1 . .
C C10 0.18630(12) 0.41069(13) 0.21727(7) 0.0252(3) Uani d 1 . .
C C11 0.17561(13) 0.30096(13) 0.26734(8) 0.0291(3) Uani d 1 . .
H H11A 0.110620 0.263722 0.267657 0.035 Uiso calc 1 . .
C C12 0.26251(14) 0.24755(14) 0.31676(8) 0.0355(3) Uani d 1 . .
H H12A 0.257140 0.172320 0.351045 0.043 Uiso calc 1 . .
C C13 0.35778(14) 0.30231(15) 0.31706(9) 0.0383(4) Uani d 1 . .
H H13A 0.416995 0.262606 0.350776 0.046 Uiso calc 1 . .
C C14 0.36757(13) 0.41301(14) 0.26931(8) 0.0329(3) Uani d 1 . .
H H14A 0.431531 0.450678 0.270490 0.039 Uiso calc 1 . .
C C15 0.28107(12) 0.46783(13) 0.21940(8) 0.0272(3) Uani d 1 . .
C C16 0.25890(11) 0.58633(13) 0.16753(7) 0.0259(3) Uani d 1 . .
C C17 0.22837(11) 0.79456(13) 0.13026(7) 0.0264(3) Uani d 1 . .
C C18 0.21547(12) 0.91685(13) 0.13773(8) 0.0286(3) Uani d 1 . .
C C19 0.28483(13) 0.96887(15) 0.16923(8) 0.0352(4) Uani d 1 . .
H H19A 0.356331 0.922151 0.191056 0.042 Uiso calc 1 . .
C C20 0.24601(15) 1.09026(15) 0.16757(9) 0.0388(4) Uani d 1 . .
H H20A 0.293367 1.128054 0.187015 0.047 Uiso calc 1 . .
C C21 0.13861(15) 1.15892(15) 0.13793(8) 0.0374(4) Uani d 1 . .
H H21A 0.114973 1.242308 0.137504 0.045 Uiso calc 1 . .
C C22 0.06604(14) 1.10814(13) 0.10922(8) 0.0322(3) Uani d 1 . .
H H22A -0.008343 1.154240 0.090895 0.039 Uiso calc 1 . .
C C23 0.10615(12) 0.98678(13) 0.10819(7) 0.0270(3) Uani d 1 . .
C C24 0.05306(12) 0.90673(12) 0.08295(7) 0.0242(3) Uani d 1 . .
C C25 0.28121(12) 0.69402(13) -0.03300(7) 0.0254(3) Uani d 1 . .
C C26 0.36217(13) 0.59752(14) -0.05290(8) 0.0315(3) Uani d 1 . .
H H26A 0.336981 0.524086 -0.048062 0.038 Uiso calc 1 . .
C C27 0.47876(14) 0.60706(15) -0.07962(9) 0.0386(4) Uani d 1 . .
H H27A 0.531879 0.540775 -0.093837 0.046 Uiso calc 1 . .
C C28 0.51855(14) 0.71100(15) -0.08581(9) 0.0408(4) Uani d 1 . .
H H28A 0.599024 0.716652 -0.103336 0.049 Uiso calc 1 . .
C C29 0.43931(14) 0.80749(15) -0.06607(9) 0.0384(4) Uani d 1 . .
H H29A 0.466225 0.879469 -0.069503 0.046 Uiso calc 1 . .
C C30 0.32135(13) 0.80070(14) -0.04137(8) 0.0317(3) Uani d 1 . .
H H30A 0.267394 0.869113 -0.030052 0.038 Uiso calc 1 . .
C C31 0.11511(13) 0.59755(14) -0.02957(8) 0.0319(3) Uani d 1 . .
H H31A 0.031735 0.598047 -0.009695 0.048 Uiso calc 1 . .
H H31B 0.118520 0.618280 -0.082630 0.048 Uiso calc 1 . .
H H31C 0.164840 0.516517 -0.011427 0.048 Uiso calc 1 . .
B B1 0.11629(13) 0.69448(14) 0.06916(8) 0.0237(3) Uani d 1 . .
N N8 0.80208(10) 0.22661(10) 0.44369(6) 0.0248(2) Uani d 1 . .
N N9 0.97660(10) 0.31154(11) 0.40625(6) 0.0273(3) Uani d 1 . .
N N10 0.79477(10) 0.40585(10) 0.34885(6) 0.0249(2) Uani d 1 . .
N N11 0.60890(10) 0.54894(11) 0.33121(6) 0.0289(3) Uani d 1 . .
N N12 0.61599(10) 0.34840(10) 0.40642(6) 0.0247(2) Uani d 1 . .
N N13 0.62459(10) 0.20647(11) 0.52258(6) 0.0275(3) Uani d 1 . .
N N14 0.74153(10) 0.23329(10) 0.31662(6) 0.0258(3) Uani d 1 . .
C C32 0.74483(12) 0.17952(12) 0.50877(7) 0.0259(3) Uani d 1 . .
C C33 0.83819(13) 0.12217(12) 0.55928(8) 0.0277(3) Uani d 1 . .
C C34 0.83378(14) 0.05840(13) 0.63239(8) 0.0329(3) Uani d 1 . .
H H34A 0.760386 0.041292 0.657945 0.040 Uiso calc 1 . .
C C35 0.93989(14) 0.02096(14) 0.66637(8) 0.0369(4) Uani d 1 . .
H H35A 0.939374 -0.023987 0.715860 0.044 Uiso calc 1 . .
C C36 1.04779(14) 0.04769(14) 0.62961(8) 0.0361(3) Uani d 1 . .
H H36A 1.119249 0.019380 0.654424 0.043 Uiso calc 1 . .
C C37 1.05289(13) 0.11445(13) 0.55789(8) 0.0319(3) Uani d 1 . .
H H37A 1.126004 0.134737 0.533697 0.038 Uiso calc 1 . .
C C38 0.94727(12) 0.15113(13) 0.52213(8) 0.0274(3) Uani d 1 . .
C C39 0.91895(12) 0.22814(13) 0.45033(7) 0.0257(3) Uani d 1 . .
C C40 0.91044(12) 0.40437(13) 0.35936(7) 0.0256(3) Uani d 1 . .
C C41 0.92861(13) 0.52674(13) 0.32510(7) 0.0275(3) Uani d 1 . .
C C42 1.02796(14) 0.57922(14) 0.31861(8) 0.0327(3) Uani d 1 . .
H H42A 1.102593 0.531800 0.335909 0.039 Uiso calc 1 . .
C C43 1.01408(16) 0.70269(15) 0.28612(8) 0.0402(4) Uani d 1 . .
H H43A 1.081017 0.739948 0.279910 0.048 Uiso calc 1 . .
C C44 0.90370(17) 0.77357(15) 0.26230(8) 0.0411(4) Uani d 1 . .
H H44A 0.897586 0.857825 0.239768 0.049 Uiso calc 1 . .
C C45 0.80302(15) 0.72415(14) 0.27068(8) 0.0345(3) Uani d 1 . .
H H45A 0.727590 0.773501 0.255953 0.041 Uiso calc 1 . .
C C46 0.81619(13) 0.59917(13) 0.30156(7) 0.0285(3) Uani d 1 . .
C C47 0.73002(12) 0.52042(13) 0.32209(7) 0.0267(3) Uani d 1 . .
C C48 0.55510(12) 0.46415(13) 0.37720(7) 0.0273(3) Uani d 1 . .
C C49 0.43838(12) 0.47681(14) 0.41828(8) 0.0309(3) Uani d 1 . .
C C50 0.33515(13) 0.56869(15) 0.40909(9) 0.0380(4) Uani d 1 . .
H H50A 0.333399 0.641871 0.371602 0.046 Uiso calc 1 . .
C C51 0.23524(14) 0.54967(17) 0.45645(10) 0.0448(4) Uani d 1 . .
H H51A 0.162836 0.609666 0.450205 0.054 Uiso calc 1 . .
C C52 0.23860(14) 0.44417(18) 0.51322(9) 0.0454(4) Uani d 1 . .
H H52A 0.167837 0.433276 0.544077 0.054 Uiso calc 1 . .
C C53 0.34236(13) 0.35509(16) 0.52568(8) 0.0369(4) Uani d 1 . .
H H53A 0.345181 0.285741 0.566037 0.044 Uiso calc 1 . .
C C54 0.44269(12) 0.37063(14) 0.47694(8) 0.0302(3) Uani d 1 . .
C C55 0.56274(12) 0.29493(13) 0.47186(7) 0.0264(3) Uani d 1 . .
C C56 0.67307(12) 0.14705(12) 0.32086(7) 0.0251(3) Uani d 1 . .
C C57 0.64720(14) 0.12150(14) 0.25856(8) 0.0339(3) Uani d 1 . .
H H57A 0.676114 0.163778 0.212068 0.041 Uiso calc 1 . .
C C58 0.57979(15) 0.03512(15) 0.26419(9) 0.0417(4) Uani d 1 . .
H H58A 0.563730 0.019383 0.221245 0.050 Uiso calc 1 . .
C C59 0.53559(15) -0.02839(15) 0.33041(9) 0.0400(4) Uani d 1 . .
H H59A 0.488893 -0.086606 0.333504 0.048 Uiso calc 1 . .
C C60 0.56122(13) -0.00485(14) 0.39217(9) 0.0345(3) Uani d 1 . .
H H60A 0.531533 -0.047420 0.438366 0.041 Uiso calc 1 . .
C C61 0.62956(12) 0.07987(13) 0.38775(8) 0.0290(3) Uani d 1 . .
H H61A 0.647346 0.092735 0.431168 0.035 Uiso calc 1 . .
C C62 0.81233(14) 0.26659(14) 0.24757(8) 0.0348(3) Uani d 1 . .
H H62A 0.857108 0.326886 0.249300 0.052 Uiso calc 1 . .
H H62B 0.868840 0.194126 0.238969 0.052 Uiso calc 1 . .
H H62C 0.758458 0.301048 0.208202 0.052 Uiso calc 1 . .
B B2 0.73887(14) 0.29648(14) 0.37514(8) 0.0247(3) Uani d 1 . .
O O1W 0.4210(4) 0.7569(3) 0.2715(2) 0.0384(14) Uani d 0.281(4) . .
H H2O 0.387836 0.725753 0.247583 0.058 Uiso d 0.281(4) . .
H H1O 0.485406 0.707403 0.283633 0.058 Uiso d 0.281(4) . .

loop_
_atom_site_aniso_label
_atom_site_aniso_U_11
_atom_site_aniso_U_22
_atom_site_aniso_U_33
_atom_site_aniso_U_12
_atom_site_aniso_U_13
_atom_site_aniso_U_23
N1 0.0188(5) 0.0265(6) 0.0220(5) -0.0075(4) -0.0001(4) -0.0087(4)
N2 0.0196(5) 0.0282(6) 0.0233(6) -0.0059(5) -0.0010(4) -0.0106(5)
N3 0.0171(5) 0.0301(6) 0.0251(6) -0.0064(5) 0.0001(4) -0.0123(5)
N4 0.0179(5) 0.0392(7) 0.0320(6) -0.0086(5) 0.0017(5) -0.0176(5)
N5 0.0208(5) 0.0308(6) 0.0248(6) -0.0109(5) 0.0034(4) -0.0124(5)
N6 0.0264(6) 0.0283(6) 0.0218(6) -0.0089(5) 0.0002(4) -0.0073(5)
N7 0.0225(6) 0.0321(6) 0.0259(6) -0.0114(5) 0.0034(4) -0.0136(5)
C1 0.0223(7) 0.0280(7) 0.0196(6) -0.0061(5) -0.0009(5) -0.0072(5)
C2 0.0218(7) 0.0321(7) 0.0236(7) -0.0061(6) -0.0014(5) -0.0107(6)
C3 0.0255(7) 0.0339(8) 0.0405(9) -0.0023(6) -0.0054(6) -0.0123(7)
C4 0.0191(7) 0.0449(9) 0.0527(10) -0.0011(6) -0.0036(6) -0.0191(8)
C5 0.0200(7) 0.0466(9) 0.0471(9) -0.0113(6) 0.0027(6) -0.0178(7)
C6 0.0220(7) 0.0352(8) 0.0297(7) -0.0101(6) 0.0005(5) -0.0110(6)
C7 0.0201(6) 0.0316(7) 0.0207(6) -0.0072(5) -0.0005(5) -0.0113(5)
C8 0.0200(6) 0.0282(7) 0.0209(6) -0.0088(5) 0.0002(5) -0.0101(5)
C9 0.0202(6) 0.0288(7) 0.0241(7) -0.0065(5) 0.0004(5) -0.0128(6)
C10 0.0222(7) 0.0305(7) 0.0261(7) -0.0019(6) -0.0017(5) -0.0154(6)
C11 0.0291(7) 0.0304(8) 0.0295(7) -0.0016(6) -0.0030(6) -0.0138(6)
C12 0.0400(9) 0.0331(8) 0.0323(8) 0.0004(7) -0.0085(6) -0.0109(6)
C13 0.0337(8) 0.0441(9) 0.0377(9) 0.0048(7) -0.0145(7) -0.0171(7)
C14 0.0233(7) 0.0435(9) 0.0357(8) -0.0004(6) -0.0073(6) -0.0194(7)
C15 0.0203(7) 0.0355(8) 0.0291(7) -0.0012(6) -0.0012(5) -0.0178(6)
C16 0.0159(6) 0.0375(8) 0.0286(7) -0.0056(6) 0.0004(5) -0.0166(6)
C17 0.0181(6) 0.0393(8) 0.0279(7) -0.0119(6) 0.0043(5) -0.0166(6)
C18 0.0261(7) 0.0373(8) 0.0287(7) -0.0153(6) 0.0075(6) -0.0159(6)
C19 0.0285(8) 0.0501(10) 0.0377(8) -0.0188(7) 0.0065(6) -0.0241(7)
C20 0.0427(9) 0.0500(10) 0.0384(9) -0.0278(8) 0.0090(7) -0.0252(7)
C21 0.0519(10) 0.0351(8) 0.0326(8) -0.0208(7) 0.0064(7) -0.0156(7)
C22 0.0420(8) 0.0322(8) 0.0255(7) -0.0149(7) 0.0045(6) -0.0102(6)
C23 0.0299(7) 0.0331(8) 0.0225(7) -0.0151(6) 0.0063(5) -0.0116(6)
C24 0.0249(7) 0.0284(7) 0.0212(7) -0.0094(6) 0.0034(5) -0.0087(5)
C25 0.0236(7) 0.0326(7) 0.0204(7) -0.0079(6) 0.0021(5) -0.0078(6)
C26 0.0307(8) 0.0319(8) 0.0314(8) -0.0069(6) 0.0024(6) -0.0095(6)
C27 0.0303(8) 0.0391(9) 0.0407(9) -0.0014(7) 0.0075(7) -0.0109(7)
C28 0.0252(8) 0.0478(10) 0.0441(9) -0.0102(7) 0.0092(7) -0.0073(7)
C29 0.0322(8) 0.0405(9) 0.0440(9) -0.0172(7) 0.0091(7) -0.0112(7)
C30 0.0286(7) 0.0341(8) 0.0345(8) -0.0117(6) 0.0084(6) -0.0133(6)
C31 0.0328(8) 0.0401(8) 0.0308(8) -0.0156(6) 0.0038(6) -0.0185(7)
B1 0.0198(7) 0.0294(8) 0.0254(8) -0.0088(6) 0.0003(6) -0.0106(6)
N8 0.0233(6) 0.0289(6) 0.0234(6) -0.0076(5) 0.0000(4) -0.0077(5)
N9 0.0240(6) 0.0332(6) 0.0255(6) -0.0074(5) 0.0019(5) -0.0097(5)
N10 0.0263(6) 0.0281(6) 0.0218(6) -0.0079(5) -0.0008(4) -0.0077(5)
N11 0.0318(6) 0.0318(6) 0.0260(6) -0.0059(5) -0.0070(5) -0.0103(5)
N12 0.0220(6) 0.0306(6) 0.0236(6) -0.0067(5) -0.0017(4) -0.0097(5)
N13 0.0264(6) 0.0346(7) 0.0250(6) -0.0118(5) -0.0003(5) -0.0096(5)
N14 0.0267(6) 0.0294(6) 0.0231(6) -0.0102(5) 0.0018(5) -0.0077(5)
C32 0.0281(7) 0.0278(7) 0.0236(7) -0.0106(6) -0.0001(5) -0.0068(6)
C33 0.0299(7) 0.0256(7) 0.0278(7) -0.0069(6) -0.0023(6) -0.0067(6)
C34 0.0374(8) 0.0312(8) 0.0294(8) -0.0102(6) -0.0029(6) -0.0041(6)
C35 0.0443(9) 0.0334(8) 0.0289(8) -0.0047(7) -0.0083(7) -0.0019(6)
C36 0.0350(8) 0.0346(8) 0.0360(8) 0.0019(6) -0.0107(7) -0.0090(7)
C37 0.0276(7) 0.0328(8) 0.0349(8) -0.0023(6) -0.0043(6) -0.0109(6)
C38 0.0279(7) 0.0272(7) 0.0276(7) -0.0047(6) -0.0018(6) -0.0092(6)
C39 0.0214(7) 0.0304(7) 0.0264(7) -0.0055(6) 0.0008(5) -0.0104(6)
C40 0.0240(7) 0.0331(8) 0.0225(7) -0.0094(6) 0.0029(5) -0.0114(6)
C41 0.0332(7) 0.0344(8) 0.0189(7) -0.0136(6) 0.0042(5) -0.0106(6)
C42 0.0366(8) 0.0415(9) 0.0266(7) -0.0181(7) 0.0081(6) -0.0161(6)
C43 0.0512(10) 0.0451(9) 0.0339(8) -0.0285(8) 0.0106(7) -0.0170(7)
C44 0.0643(11) 0.0335(8) 0.0300(8) -0.0227(8) 0.0044(7) -0.0087(7)
C45 0.0502(9) 0.0318(8) 0.0236(7) -0.0124(7) -0.0015(6) -0.0078(6)
C46 0.0388(8) 0.0311(8) 0.0191(7) -0.0123(6) 0.0001(6) -0.0089(6)
C47 0.0319(7) 0.0299(7) 0.0200(7) -0.0073(6) -0.0040(5) -0.0077(6)
C48 0.0274(7) 0.0318(8) 0.0265(7) -0.0047(6) -0.0073(6) -0.0123(6)
C49 0.0260(7) 0.0404(8) 0.0332(8) -0.0049(6) -0.0057(6) -0.0203(7)
C50 0.0317(8) 0.0450(9) 0.0448(9) 0.0003(7) -0.0108(7) -0.0266(8)
C51 0.0289(8) 0.0640(12) 0.0515(10) 0.0036(8) -0.0078(7) -0.0395(9)
C52 0.0278(8) 0.0780(13) 0.0415(10) -0.0077(8) 0.0032(7) -0.0387(10)
C53 0.0280(8) 0.0594(10) 0.0320(8) -0.0119(7) 0.0021(6) -0.0252(7)
C54 0.0240(7) 0.0440(9) 0.0299(8) -0.0085(6) -0.0020(6) -0.0197(7)
C55 0.0249(7) 0.0345(8) 0.0248(7) -0.0115(6) 0.0004(5) -0.0125(6)
C56 0.0219(7) 0.0245(7) 0.0292(7) -0.0032(5) -0.0021(5) -0.0087(6)
C57 0.0388(8) 0.0356(8) 0.0299(8) -0.0121(7) -0.0039(6) -0.0086(6)
C58 0.0504(10) 0.0444(9) 0.0395(9) -0.0178(8) -0.0089(7) -0.0164(7)
C59 0.0406(9) 0.0365(9) 0.0496(10) -0.0175(7) -0.0039(7) -0.0137(7)
C60 0.0337(8) 0.0326(8) 0.0376(8) -0.0113(6) 0.0027(6) -0.0089(7)
C61 0.0290(7) 0.0298(7) 0.0301(8) -0.0074(6) 0.0002(6) -0.0110(6)
C62 0.0422(9) 0.0388(9) 0.0273(8) -0.0176(7) 0.0069(6) -0.0117(6)
B2 0.0233(8) 0.0268(8) 0.0238(8) -0.0071(6) -0.0001(6) -0.0060(6)
O1W 0.045(2) 0.032(2) 0.038(2) 0.0009(17) -0.0176(17) -0.0095(17)

loop_
_atom_type_symbol
_atom_type_description
_atom_type_scat_dispersion_real
_atom_type_scat_dispersion_imag
_atom_type_scat_source
C C 0.0181 0.0091 'International Tables Vol C Tables 4.2.6.8 and 6.1.1.4'
H H 0.0000 0.0000 'International Tables Vol C Tables 4.2.6.8 and 6.1.1.4'
B B 0.0090 0.0039 'International Tables Vol C Tables 4.2.6.8 and 6.1.1.4'
N N 0.0311 0.0180 'International Tables Vol C Tables 4.2.6.8 and 6.1.1.4'
O O 0.0492 0.0322 'International Tables Vol C Tables 4.2.6.8 and 6.1.1.4'

loop_
_geom_angle_atom_site_label_1
_geom_angle_atom_site_label_2
_geom_angle_atom_site_label_3
_geom_angle_site_symmetry_1
_geom_angle_site_symmetry_3
_geom_angle
_geom_angle_publ_flag
C8 N1 C1 . . 113.38(10) ?
C8 N1 B1 . . 124.01(11) ?
C1 N1 B1 . . 122.20(11) ?
C8 N2 C9 . . 116.50(11) ?
C9 N3 C16 . . 112.49(11) ?
C9 N3 B1 . . 123.58(11) ?
C16 N3 B1 . . 123.03(11) ?
C17 N4 C16 . . 117.11(11) ?
C24 N5 C17 . . 113.28(11) ?
C24 N5 B1 . . 122.27(11) ?
C17 N5 B1 . . 123.49(12) ?
C1 N6 C24 . . 116.38(11) ?
C25 N7 C31 . . 114.43(11) ?
C25 N7 B1 . . 119.69(11) ?
C31 N7 B1 . . 113.68(11) ?
N6 C1 N1 . . 122.43(11) ?
N6 C1 C2 . . 130.60(12) ?
N1 C1 C2 . . 105.39(11) ?
C3 C2 C7 . . 120.80(12) ?
C3 C2 C1 . . 131.97(13) ?
C7 C2 C1 . . 107.17(11) ?
C4 C3 C2 . . 117.96(14) ?
C4 C3 H3A . . 121.0 ?
C2 C3 H3A . . 121.0 ?
C3 C4 C5 . . 121.35(14) ?
C3 C4 H4A . . 119.3 ?
C5 C4 H4A . . 119.3 ?
C6 C5 C4 . . 121.23(13) ?
C6 C5 H5A . . 119.4 ?
C4 C5 H5A . . 119.4 ?
C5 C6 C7 . . 118.40(14) ?
C5 C6 H6A . . 120.8 ?
C7 C6 H6A . . 120.8 ?
C6 C7 C2 . . 120.12(12) ?
C6 C7 C8 . . 132.66(13) ?
C2 C7 C8 . . 107.08(11) ?
N2 C8 N1 . . 122.62(11) ?
N2 C8 C7 . . 131.06(12) ?
N1 C8 C7 . . 105.40(11) ?
N2 C9 N3 . . 122.39(12) ?
N2 C9 C10 . . 130.04(12) ?
N3 C9 C10 . . 106.02(11) ?
C11 C10 C15 . . 120.29(12) ?
C11 C10 C9 . . 132.45(12) ?
C15 C10 C9 . . 106.92(12) ?
C12 C11 C10 . . 118.15(14) ?
C12 C11 H11A . . 120.9 ?
C10 C11 H11A . . 120.9 ?
C11 C12 C13 . . 121.26(15) ?
C11 C12 H12A . . 119.4 ?
C13 C12 H12A . . 119.4 ?
C14 C13 C12 . . 121.31(14) ?
C14 C13 H13A . . 119.3 ?
C12 C13 H13A . . 119.3 ?
C13 C14 C15 . . 118.13(14) ?
C13 C14 H14A . . 120.9 ?
C15 C14 H14A . . 120.9 ?
C14 C15 C10 . . 120.79(14) ?
C14 C15 C16 . . 131.87(13) ?
C10 C15 C16 . . 107.13(11) ?
N4 C16 N3 . . 122.16(13) ?
N4 C16 C15 . . 129.87(12) ?
N3 C16 C15 . . 105.96(11) ?
N4 C17 N5 . . 122.55(12) ?
N4 C17 C18 . . 130.64(12) ?
N5 C17 C18 . . 105.45(12) ?
C19 C18 C23 . . 120.20(14) ?
C19 C18 C17 . . 132.59(14) ?
C23 C18 C17 . . 107.15(11) ?
C20 C19 C18 . . 117.89(15) ?
C20 C19 H19A . . 121.1 ?
C18 C19 H19A . . 121.1 ?
C19 C20 C21 . . 121.59(14) ?
C19 C20 H20A . . 119.2 ?
C21 C20 H20A . . 119.2 ?
C22 C21 C20 . . 121.52(15) ?
C22 C21 H21A . . 119.2 ?
C20 C21 H21A . . 119.2 ?
C21 C22 C23 . . 117.53(15) ?
C21 C22 H22A . . 121.2 ?
C23 C22 H22A . . 121.2 ?
C22 C23 C18 . . 121.17(13) ?
C22 C23 C24 . . 131.68(13) ?
C18 C23 C24 . . 107.11(12) ?
N6 C24 N5 . . 123.03(12) ?
N6 C24 C23 . . 129.86(12) ?
N5 C24 C23 . . 105.70(11) ?
C26 C25 C30 . . 117.79(13) ?
C26 C25 N7 . . 121.72(12) ?
C30 C25 N7 . . 120.46(12) ?
C27 C26 C25 . . 121.02(14) ?
C27 C26 H26A . . 119.5 ?
C25 C26 H26A . . 119.5 ?
C28 C27 C26 . . 120.85(15) ?
C28 C27 H27A . . 119.6 ?
C26 C27 H27A . . 119.6 ?
C27 C28 C29 . . 118.79(14) ?
C27 C28 H28A . . 120.6 ?
C29 C28 H28A . . 120.6 ?
C28 C29 C30 . . 121.02(15) ?
C28 C29 H29A . . 119.5 ?
C30 C29 H29A . . 119.5 ?
C29 C30 C25 . . 120.46(14) ?
C29 C30 H30A . . 119.8 ?
C25 C30 H30A . . 119.8 ?
N7 C31 H31A . . 109.5 ?
N7 C31 H31B . . 109.5 ?
H31A C31 H31B . . 109.5 ?
N7 C31 H31C . . 109.5 ?
H31A C31 H31C . . 109.5 ?
H31B C31 H31C . . 109.5 ?
N1 B1 N5 . . 102.87(11) ?
N1 B1 N7 . . 113.06(11) ?
N5 B1 N7 . . 116.61(11) ?
N1 B1 N3 . . 102.27(11) ?
N5 B1 N3 . . 102.77(11) ?
N7 B1 N3 . . 117.25(12) ?
C32 N8 C39 . . 112.03(11) ?
C32 N8 B2 . . 124.40(11) ?
C39 N8 B2 . . 122.09(11) ?
C39 N9 C40 . . 116.86(11) ?
C47 N10 C40 . . 112.78(11) ?
C47 N10 B2 . . 122.91(11) ?
C40 N10 B2 . . 123.59(12) ?
C48 N11 C47 . . 116.64(12) ?
C48 N12 C55 . . 112.39(11) ?
C48 N12 B2 . . 122.23(11) ?
C55 N12 B2 . . 124.57(11) ?
C55 N13 C32 . . 116.47(12) ?
C56 N14 C62 . . 114.88(11) ?
C56 N14 B2 . . 124.55(11) ?
C62 N14 B2 . . 120.43(11) ?
N13 C32 N8 . . 123.15(12) ?
N13 C32 C33 . . 129.25(12) ?
N8 C32 C33 . . 106.29(11) ?
C34 C33 C38 . . 120.82(13) ?
C34 C33 C32 . . 132.17(13) ?
C38 C33 C32 . . 106.80(12) ?
C35 C34 C33 . . 117.74(14) ?
C35 C34 H34A . . 121.1 ?
C33 C34 H34A . . 121.1 ?
C34 C35 C36 . . 121.53(14) ?
C34 C35 H35A . . 119.2 ?
C36 C35 H35A . . 119.2 ?
C37 C36 C35 . . 121.44(14) ?
C37 C36 H36A . . 119.3 ?
C35 C36 H36A . . 119.3 ?
C36 C37 C38 . . 117.95(14) ?
C36 C37 H37A . . 121.0 ?
C38 C37 H37A . . 121.0 ?
C37 C38 C33 . . 120.45(13) ?
C37 C38 C39 . . 132.18(13) ?
C33 C38 C39 . . 107.11(12) ?
N9 C39 N8 . . 122.90(12) ?
N9 C39 C38 . . 128.68(12) ?
N8 C39 C38 . . 106.02(11) ?
N9 C40 N10 . . 122.31(12) ?
N9 C40 C41 . . 130.29(12) ?
N10 C40 C41 . . 105.90(12) ?
C42 C41 C46 . . 120.67(13) ?
C42 C41 C40 . . 131.84(14) ?
C46 C41 C40 . . 107.24(12) ?
C43 C42 C41 . . 117.82(15) ?
C43 C42 H42A . . 121.1 ?
C41 C42 H42A . . 121.1 ?
C42 C43 C44 . . 121.38(14) ?
C42 C43 H43A . . 119.3 ?
C44 C43 H43A . . 119.3 ?
C45 C44 C43 . . 121.67(15) ?
C45 C44 H44A . . 119.2 ?
C43 C44 H44A . . 119.2 ?
C44 C45 C46 . . 117.69(15) ?
C44 C45 H45A . . 121.2 ?
C46 C45 H45A . . 121.2 ?
C45 C46 C41 . . 120.69(13) ?
C45 C46 C47 . . 132.07(14) ?
C41 C46 C47 . . 107.03(12) ?
N11 C47 N10 . . 122.46(12) ?
N11 C47 C46 . . 129.81(13) ?
N10 C47 C46 . . 106.02(12) ?
N11 C48 N12 . . 122.61(12) ?
N11 C48 C49 . . 130.11(13) ?
N12 C48 C49 . . 105.88(12) ?
C50 C49 C54 . . 120.88(14) ?
C50 C49 C48 . . 132.12(15) ?
C54 C49 C48 . . 107.00(12) ?
C51 C50 C49 . . 117.69(16) ?
C51 C50 H50A . . 121.2 ?
C49 C50 H50A . . 121.2 ?
C50 C51 C52 . . 121.40(15) ?
C50 C51 H51A . . 119.3 ?
C52 C51 H51A . . 119.3 ?
C53 C52 C51 . . 121.67(15) ?
C53 C52 H52A . . 119.2 ?
C51 C52 H52A . . 119.2 ?
C52 C53 C54 . . 117.69(16) ?
C52 C53 H53A . . 121.2 ?
C54 C53 H53A . . 121.2 ?
C53 C54 C49 . . 120.51(14) ?
C53 C54 C55 . . 132.38(15) ?
C49 C54 C55 . . 107.10(12) ?
N13 C55 N12 . . 122.55(12) ?
N13 C55 C54 . . 130.57(13) ?
N12 C55 C54 . . 105.60(12) ?
C61 C56 N14 . . 121.49(12) ?
C61 C56 C57 . . 116.67(13) ?
N14 C56 C57 . . 121.82(12) ?
C58 C57 C56 . . 120.76(14) ?
C58 C57 H57A . . 119.6 ?
C56 C57 H57A . . 119.6 ?
C59 C58 C57 . . 121.78(15) ?
C59 C58 H58A . . 119.1 ?
C57 C58 H58A . . 119.1 ?
C58 C59 C60 . . 118.05(14) ?
C58 C59 H59A . . 121.0 ?
C60 C59 H59A . . 121.0 ?
C59 C60 C61 . . 121.04(14) ?
C59 C60 H60A . . 119.5 ?
C61 C60 H60A . . 119.5 ?
C60 C61 C56 . . 121.67(13) ?
C60 C61 H61A . . 119.2 ?
C56 C61 H61A . . 119.2 ?
N14 C62 H62A . . 109.5 ?
N14 C62 H62B . . 109.5 ?
H62A C62 H62B . . 109.5 ?
N14 C62 H62C . . 109.5 ?
H62A C62 H62C . . 109.5 ?
H62B C62 H62C . . 109.5 ?
N10 B2 N14 . . 112.75(11) ?
N10 B2 N12 . . 102.23(11) ?
N14 B2 N12 . . 116.53(11) ?
N10 B2 N8 . . 102.36(11) ?
N14 B2 N8 . . 119.22(12) ?
N12 B2 N8 . . 101.40(11) ?
H2O O1W H1O . . 106.2 ?

loop_
_geom_bond_atom_site_label_1
_geom_bond_atom_site_label_2
_geom_bond_site_symmetry_2
_geom_bond_distance
_geom_bond_publ_flag
N1 C8 . 1.3616(17) ?
N1 C1 . 1.3655(17) ?
N1 B1 . 1.4952(18) ?
N2 C8 . 1.3455(17) ?
N2 C9 . 1.3505(17) ?
N3 C9 . 1.3651(17) ?
N3 C16 . 1.3675(16) ?
N3 B1 . 1.5096(19) ?
N4 C17 . 1.3451(19) ?
N4 C16 . 1.3475(18) ?
N5 C24 . 1.3601(18) ?
N5 C17 . 1.3661(17) ?
N5 B1 . 1.4997(19) ?
N6 C1 . 1.3413(17) ?
N6 C24 . 1.3484(17) ?
N7 C25 . 1.4238(17) ?
N7 C31 . 1.4622(17) ?
N7 B1 . 1.5093(18) ?
C1 C2 . 1.4533(18) ?
C2 C3 . 1.389(2) ?
C2 C7 . 1.421(2) ?
C3 C4 . 1.381(2) ?
C3 H3A . 0.9500 ?
C4 C5 . 1.397(2) ?
C4 H4A . 0.9500 ?
C5 C6 . 1.379(2) ?
C5 H5A . 0.9500 ?
C6 C7 . 1.3896(19) ?
C6 H6A . 0.9500 ?
C7 C8 . 1.4596(18) ?
C9 C10 . 1.4573(19) ?
C10 C11 . 1.393(2) ?
C10 C15 . 1.4199(19) ?
C11 C12 . 1.387(2) ?
C11 H11A . 0.9500 ?
C12 C13 . 1.397(2) ?
C12 H12A . 0.9500 ?
C13 C14 . 1.381(2) ?
C13 H13A . 0.9500 ?
C14 C15 . 1.392(2) ?
C14 H14A . 0.9500 ?
C15 C16 . 1.452(2) ?
C17 C18 . 1.455(2) ?
C18 C19 . 1.400(2) ?
C18 C23 . 1.420(2) ?
C19 C20 . 1.381(2) ?
C19 H19A . 0.9500 ?
C20 C21 . 1.399(2) ?
C20 H20A . 0.9500 ?
C21 C22 . 1.384(2) ?
C21 H21A . 0.9500 ?
C22 C23 . 1.395(2) ?
C22 H22A . 0.9500 ?
C23 C24 . 1.4541(19) ?
C25 C26 . 1.394(2) ?
C25 C30 . 1.396(2) ?
C26 C27 . 1.385(2) ?
C26 H26A . 0.9500 ?
C27 C28 . 1.372(2) ?
C27 H27A . 0.9500 ?
C28 C29 . 1.384(2) ?
C28 H28A . 0.9500 ?
C29 C30 . 1.385(2) ?
C29 H29A . 0.9500 ?
C30 H30A . 0.9500 ?
C31 H31A . 0.9800 ?
C31 H31B . 0.9800 ?
C31 H31C . 0.9800 ?
N8 C32 . 1.3642(17) ?
N8 C39 . 1.3714(17) ?
N8 B2 . 1.5213(19) ?
N9 C39 . 1.3408(18) ?
N9 C40 . 1.3481(18) ?
N10 C47 . 1.3648(18) ?
N10 C40 . 1.3676(17) ?
N10 B2 . 1.5002(19) ?
N11 C48 . 1.3404(19) ?
N11 C47 . 1.3498(18) ?
N12 C48 . 1.3687(18) ?
N12 C55 . 1.3701(18) ?
N12 B2 . 1.5134(19) ?
N13 C55 . 1.3425(18) ?
N13 C32 . 1.3475(18) ?
N14 C56 . 1.4026(17) ?
N14 C62 . 1.4632(18) ?
N14 B2 . 1.5128(19) ?
C32 C33 . 1.4583(19) ?
C33 C34 . 1.396(2) ?
C33 C38 . 1.419(2) ?
C34 C35 . 1.383(2) ?
C34 H34A . 0.9500 ?
C35 C36 . 1.397(2) ?
C35 H35A . 0.9500 ?
C36 C37 . 1.383(2) ?
C36 H36A . 0.9500 ?
C37 C38 . 1.396(2) ?
C37 H37A . 0.9500 ?
C38 C39 . 1.4534(19) ?
C40 C41 . 1.452(2) ?
C41 C42 . 1.397(2) ?
C41 C46 . 1.420(2) ?
C42 C43 . 1.385(2) ?
C42 H42A . 0.9500 ?
C43 C44 . 1.397(3) ?
C43 H43A . 0.9500 ?
C44 C45 . 1.384(2) ?
C44 H44A . 0.9500 ?
C45 C46 . 1.397(2) ?
C45 H45A . 0.9500 ?
C46 C47 . 1.453(2) ?
C48 C49 . 1.457(2) ?
C49 C50 . 1.393(2) ?
C49 C54 . 1.420(2) ?
C50 C51 . 1.384(2) ?
C50 H50A . 0.9500 ?
C51 C52 . 1.396(3) ?
C51 H51A . 0.9500 ?
C52 C53 . 1.383(2) ?
C52 H52A . 0.9500 ?
C53 C54 . 1.395(2) ?
C53 H53A . 0.9500 ?
C54 C55 . 1.459(2) ?
C56 C61 . 1.401(2) ?
C56 C57 . 1.405(2) ?
C57 C58 . 1.389(2) ?
C57 H57A . 0.9500 ?
C58 C59 . 1.379(2) ?
C58 H58A . 0.9500 ?
C59 C60 . 1.382(2) ?
C59 H59A . 0.9500 ?
C60 C61 . 1.386(2) ?
C60 H60A . 0.9500 ?
C61 H61A . 0.9500 ?
C62 H62A . 0.9800 ?
C62 H62B . 0.9800 ?
C62 H62C . 0.9800 ?
O1W H2O . 0.8401 ?
O1W H1O . 0.8400 ?

loop_
_geom_torsion_atom_site_label_1
_geom_torsion_atom_site_label_2
_geom_torsion_atom_site_label_3
_geom_torsion_atom_site_label_4
_geom_torsion_site_symmetry_1
_geom_torsion_site_symmetry_2
_geom_torsion_site_symmetry_3
_geom_torsion_site_symmetry_4
_geom_torsion
_geom_torsion_publ_flag
C24 N6 C1 N1 . . . . -6.41(18) ?
C24 N6 C1 C2 . . . . 157.01(13) ?
C8 N1 C1 N6 . . . . 153.70(12) ?
B1 N1 C1 N6 . . . . -19.18(19) ?
C8 N1 C1 C2 . . . . -13.32(14) ?
B1 N1 C1 C2 . . . . 173.80(11) ?
N6 C1 C2 C3 . . . . 20.4(2) ?
N1 C1 C2 C3 . . . . -174.04(14) ?
N6 C1 C2 C7 . . . . -156.65(13) ?
N1 C1 C2 C7 . . . . 8.88(14) ?
C7 C2 C3 C4 . . . . 0.1(2) ?
C1 C2 C3 C4 . . . . -176.66(14) ?
C2 C3 C4 C5 . . . . 2.6(2) ?
C3 C4 C5 C6 . . . . -2.2(2) ?
C4 C5 C6 C7 . . . . -1.0(2) ?
C5 C6 C7 C2 . . . . 3.6(2) ?
C5 C6 C7 C8 . . . . 178.76(14) ?
C3 C2 C7 C6 . . . . -3.2(2) ?
C1 C2 C7 C6 . . . . 174.25(12) ?
C3 C2 C7 C8 . . . . -179.48(12) ?
C1 C2 C7 C8 . . . . -2.02(14) ?
C9 N2 C8 N1 . . . . 7.69(18) ?
C9 N2 C8 C7 . . . . -159.65(13) ?
C1 N1 C8 N2 . . . . -158.07(12) ?
B1 N1 C8 N2 . . . . 14.66(19) ?
C1 N1 C8 C7 . . . . 12.06(14) ?
B1 N1 C8 C7 . . . . -175.21(11) ?
C6 C7 C8 N2 . . . . -12.3(2) ?
C2 C7 C8 N2 . . . . 163.34(13) ?
C6 C7 C8 N1 . . . . 178.77(14) ?
C2 C7 C8 N1 . . . . -5.62(14) ?
C8 N2 C9 N3 . . . . -7.82(18) ?
C8 N2 C9 C10 . . . . 155.91(13) ?
C16 N3 C9 N2 . . . . 155.30(12) ?
B1 N3 C9 N2 . . . . -14.09(19) ?
C16 N3 C9 C10 . . . . -11.81(14) ?
B1 N3 C9 C10 . . . . 178.80(11) ?
N2 C9 C10 C11 . . . . 13.2(2) ?
N3 C9 C10 C11 . . . . 178.95(14) ?
N2 C9 C10 C15 . . . . -159.83(13) ?
N3 C9 C10 C15 . . . . 5.93(14) ?
C15 C10 C11 C12 . . . . -2.7(2) ?
C9 C10 C11 C12 . . . . -174.92(14) ?
C10 C11 C12 C13 . . . . 0.6(2) ?
C11 C12 C13 C14 . . . . 1.5(2) ?
C12 C13 C14 C15 . . . . -1.4(2) ?
C13 C14 C15 C10 . . . . -0.7(2) ?
C13 C14 C15 C16 . . . . 173.40(14) ?
C11 C10 C15 C14 . . . . 2.8(2) ?
C9 C10 C15 C14 . . . . 176.81(12) ?
C11 C10 C15 C16 . . . . -172.62(12) ?
C9 C10 C15 C16 . . . . 1.43(14) ?
C17 N4 C16 N3 . . . . 6.41(19) ?
C17 N4 C16 C15 . . . . -155.14(13) ?
C9 N3 C16 N4 . . . . -152.66(12) ?
B1 N3 C16 N4 . . . . 16.80(19) ?
C9 N3 C16 C15 . . . . 12.70(14) ?
B1 N3 C16 C15 . . . . -177.84(11) ?
C14 C15 C16 N4 . . . . -19.1(2) ?
C10 C15 C16 N4 . . . . 155.57(13) ?
C14 C15 C16 N3 . . . . 177.09(14) ?
C10 C15 C16 N3 . . . . -8.24(14) ?
C16 N4 C17 N5 . . . . -8.54(19) ?
C16 N4 C17 C18 . . . . 156.14(13) ?
C24 N5 C17 N4 . . . . 156.40(12) ?
B1 N5 C17 N4 . . . . -12.61(19) ?
C24 N5 C17 C18 . . . . -11.60(15) ?
B1 N5 C17 C18 . . . . 179.39(11) ?
N4 C17 C18 C19 . . . . 17.0(3) ?
N5 C17 C18 C19 . . . . -176.36(15) ?
N4 C17 C18 C23 . . . . -160.04(14) ?
N5 C17 C18 C23 . . . . 6.61(14) ?
C23 C18 C19 C20 . . . . -2.8(2) ?
C17 C18 C19 C20 . . . . -179.47(14) ?
C18 C19 C20 C21 . . . . 2.3(2) ?
C19 C20 C21 C22 . . . . 0.3(2) ?
C20 C21 C22 C23 . . . . -2.5(2) ?
C21 C22 C23 C18 . . . . 2.1(2) ?
C21 C22 C23 C24 . . . . 179.51(14) ?
C19 C18 C23 C22 . . . . 0.6(2) ?
C17 C18 C23 C22 . . . . 178.05(12) ?
C19 C18 C23 C24 . . . . -177.44(12) ?
C17 C18 C23 C24 . . . . 0.04(14) ?
C1 N6 C24 N5 . . . . 9.36(18) ?
C1 N6 C24 C23 . . . . -155.11(13) ?
C17 N5 C24 N6 . . . . -156.04(12) ?
B1 N5 C24 N6 . . . . 13.13(19) ?
C17 N5 C24 C23 . . . . 11.64(15) ?
B1 N5 C24 C23 . . . . -179.19(11) ?
C22 C23 C24 N6 . . . . -17.9(2) ?
C18 C23 C24 N6 . . . . 159.82(13) ?
C22 C23 C24 N5 . . . . 175.58(14) ?
C18 C23 C24 N5 . . . . -6.70(14) ?
C31 N7 C25 C26 . . . . -23.22(18) ?
B1 N7 C25 C26 . . . . 116.85(15) ?
C31 N7 C25 C30 . . . . 154.75(13) ?
B1 N7 C25 C30 . . . . -65.19(18) ?
C30 C25 C26 C27 . . . . 0.4(2) ?
N7 C25 C26 C27 . . . . 178.44(13) ?
C25 C26 C27 C28 . . . . 1.4(2) ?
C26 C27 C28 C29 . . . . -1.1(3) ?
C27 C28 C29 C30 . . . . -0.9(3) ?
C28 C29 C30 C25 . . . . 2.7(2) ?
C26 C25 C30 C29 . . . . -2.4(2) ?
N7 C25 C30 C29 . . . . 179.54(14) ?
C8 N1 B1 N5 . . . . -136.81(12) ?
C1 N1 B1 N5 . . . . 35.30(16) ?
C8 N1 B1 N7 . . . . 96.56(15) ?
C1 N1 B1 N7 . . . . -91.33(15) ?
C8 N1 B1 N3 . . . . -30.44(16) ?
C1 N1 B1 N3 . . . . 141.67(11) ?
C24 N5 B1 N1 . . . . -32.34(16) ?
C17 N5 B1 N1 . . . . 135.72(12) ?
C24 N5 B1 N7 . . . . 91.99(15) ?
C17 N5 B1 N7 . . . . -99.96(15) ?
C24 N5 B1 N3 . . . . -138.32(12) ?
C17 N5 B1 N3 . . . . 29.73(16) ?
C25 N7 B1 N1 . . . . 171.31(11) ?
C31 N7 B1 N1 . . . . -48.35(16) ?
C25 N7 B1 N5 . . . . 52.36(17) ?
C31 N7 B1 N5 . . . . -167.30(12) ?
C25 N7 B1 N3 . . . . -70.06(16) ?
C31 N7 B1 N3 . . . . 70.28(15) ?
C9 N3 B1 N1 . . . . 30.12(16) ?
C16 N3 B1 N1 . . . . -138.18(12) ?
C9 N3 B1 N5 . . . . 136.56(12) ?
C16 N3 B1 N5 . . . . -31.74(16) ?
C9 N3 B1 N7 . . . . -94.14(15) ?
C16 N3 B1 N7 . . . . 97.56(15) ?
C55 N13 C32 N8 . . . . -8.12(19) ?
C55 N13 C32 C33 . . . . 156.97(14) ?
C39 N8 C32 N13 . . . . 155.20(13) ?
B2 N8 C32 N13 . . . . -11.1(2) ?
C39 N8 C32 C33 . . . . -12.83(15) ?
B2 N8 C32 C33 . . . . -179.16(12) ?
N13 C32 C33 C34 . . . . 14.1(3) ?
N8 C32 C33 C34 . . . . -178.85(15) ?
N13 C32 C33 C38 . . . . -160.50(14) ?
N8 C32 C33 C38 . . . . 6.53(15) ?
C38 C33 C34 C35 . . . . -2.2(2) ?
C32 C33 C34 C35 . . . . -176.24(15) ?
C33 C34 C35 C36 . . . . 1.2(2) ?
C34 C35 C36 C37 . . . . 1.0(2) ?
C35 C36 C37 C38 . . . . -2.2(2) ?
C36 C37 C38 C33 . . . . 1.2(2) ?
C36 C37 C38 C39 . . . . 174.66(15) ?
C34 C33 C38 C37 . . . . 1.1(2) ?
C32 C33 C38 C37 . . . . 176.42(13) ?
C34 C33 C38 C39 . . . . -173.89(13) ?
C32 C33 C38 C39 . . . . 1.47(15) ?
C40 N9 C39 N8 . . . . 7.64(19) ?
C40 N9 C39 C38 . . . . -152.21(14) ?
C32 N8 C39 N9 . . . . -150.03(13) ?
B2 N8 C39 N9 . . . . 16.7(2) ?
C32 N8 C39 C38 . . . . 13.73(15) ?
B2 N8 C39 C38 . . . . -179.58(12) ?
C37 C38 C39 N9 . . . . -20.5(3) ?
C33 C38 C39 N9 . . . . 153.60(14) ?
C37 C38 C39 N8 . . . . 176.99(15) ?
C33 C38 C39 N8 . . . . -8.90(15) ?
C39 N9 C40 N10 . . . . -9.49(19) ?
C39 N9 C40 C41 . . . . 154.45(14) ?
C47 N10 C40 N9 . . . . 157.11(12) ?
B2 N10 C40 N9 . . . . -13.4(2) ?
C47 N10 C40 C41 . . . . -10.22(15) ?
B2 N10 C40 C41 . . . . 179.28(12) ?
N9 C40 C41 C42 . . . . 13.8(2) ?
N10 C40 C41 C42 . . . . 179.78(14) ?
N9 C40 C41 C46 . . . . -160.26(14) ?
N10 C40 C41 C46 . . . . 5.67(14) ?
C46 C41 C42 C43 . . . . -2.4(2) ?
C40 C41 C42 C43 . . . . -175.84(14) ?
C41 C42 C43 C44 . . . . 1.7(2) ?
C42 C43 C44 C45 . . . . 0.7(2) ?
C43 C44 C45 C46 . . . . -2.3(2) ?
C44 C45 C46 C41 . . . . 1.6(2) ?
C44 C45 C46 C47 . . . . 175.55(14) ?
C42 C41 C46 C45 . . . . 0.7(2) ?
C40 C41 C46 C45 . . . . 175.62(12) ?
C42 C41 C46 C47 . . . . -174.55(12) ?
C40 C41 C46 C47 . . . . 0.35(14) ?
C48 N11 C47 N10 . . . . 9.80(18) ?
C48 N11 C47 C46 . . . . -153.14(14) ?
C40 N10 C47 N11 . . . . -155.99(12) ?
B2 N10 C47 N11 . . . . 14.58(19) ?
C40 N10 C47 C46 . . . . 10.44(15) ?
B2 N10 C47 C46 . . . . -178.98(11) ?
C45 C46 C47 N11 . . . . -15.7(2) ?
C41 C46 C47 N11 . . . . 158.82(13) ?
C45 C46 C47 N10 . . . . 179.22(14) ?
C41 C46 C47 N10 . . . . -6.25(14) ?
C47 N11 C48 N12 . . . . -8.67(18) ?
C47 N11 C48 C49 . . . . 155.79(13) ?
C55 N12 C48 N11 . . . . 153.61(12) ?
B2 N12 C48 N11 . . . . -16.58(19) ?
C55 N12 C48 C49 . . . . -14.09(14) ?
B2 N12 C48 C49 . . . . 175.73(11) ?
N11 C48 C49 C50 . . . . 20.8(2) ?
N12 C48 C49 C50 . . . . -172.79(14) ?
N11 C48 C49 C54 . . . . -158.87(13) ?
N12 C48 C49 C54 . . . . 7.55(14) ?
C54 C49 C50 C51 . . . . -3.7(2) ?
C48 C49 C50 C51 . . . . 176.72(14) ?
C49 C50 C51 C52 . . . . 2.3(2) ?
C50 C51 C52 C53 . . . . 1.4(2) ?
C51 C52 C53 C54 . . . . -3.6(2) ?
C52 C53 C54 C49 . . . . 2.2(2) ?
C52 C53 C54 C55 . . . . -177.52(14) ?
C50 C49 C54 C53 . . . . 1.4(2) ?
C48 C49 C54 C53 . . . . -178.85(12) ?
C50 C49 C54 C55 . . . . -178.78(12) ?
C48 C49 C54 C55 . . . . 0.92(15) ?
C32 N13 C55 N12 . . . . 5.74(19) ?
C32 N13 C55 C54 . . . . -159.42(14) ?
C48 N12 C55 N13 . . . . -153.71(12) ?
B2 N12 C55 N13 . . . . 16.2(2) ?
C48 N12 C55 C54 . . . . 14.63(14) ?
B2 N12 C55 C54 . . . . -175.46(12) ?
C53 C54 C55 N13 . . . . -22.3(3) ?
C49 C54 C55 N13 . . . . 158.00(14) ?
C53 C54 C55 N12 . . . . 170.69(14) ?
C49 C54 C55 N12 . . . . -9.04(14) ?
C62 N14 C56 C61 . . . . 160.96(13) ?
B2 N14 C56 C61 . . . . -23.3(2) ?
C62 N14 C56 C57 . . . . -17.44(19) ?
B2 N14 C56 C57 . . . . 158.30(13) ?
C61 C56 C57 C58 . . . . 1.1(2) ?
N14 C56 C57 C58 . . . . 179.60(14) ?
C56 C57 C58 C59 . . . . 0.2(3) ?
C57 C58 C59 C60 . . . . -0.7(3) ?
C58 C59 C60 C61 . . . . -0.1(2) ?
C59 C60 C61 C56 . . . . 1.5(2) ?
N14 C56 C61 C60 . . . . 179.57(13) ?
C57 C56 C61 C60 . . . . -1.9(2) ?
C47 N10 B2 N14 . . . . 92.61(15) ?
C40 N10 B2 N14 . . . . -97.83(14) ?
C47 N10 B2 N12 . . . . -33.31(16) ?
C40 N10 B2 N12 . . . . 136.26(12) ?
C47 N10 B2 N8 . . . . -138.06(12) ?
C40 N10 B2 N8 . . . . 31.51(16) ?
C56 N14 B2 N10 . . . . -164.96(12) ?
C62 N14 B2 N10 . . . . 10.56(18) ?
C56 N14 B2 N12 . . . . -47.17(18) ?
C62 N14 B2 N12 . . . . 128.35(14) ?
C56 N14 B2 N8 . . . . 75.00(17) ?
C62 N14 B2 N8 . . . . -109.48(15) ?
C48 N12 B2 N10 . . . . 34.20(15) ?
C55 N12 B2 N10 . . . . -134.76(12) ?
C48 N12 B2 N14 . . . . -89.21(15) ?
C55 N12 B2 N14 . . . . 101.83(15) ?
C48 N12 B2 N8 . . . . 139.70(12) ?
C55 N12 B2 N8 . . . . -29.26(16) ?
C32 N8 B2 N10 . . . . 132.17(13) ?
C39 N8 B2 N10 . . . . -32.85(16) ?
C32 N8 B2 N14 . . . . -102.64(15) ?
C39 N8 B2 N14 . . . . 92.34(16) ?
C32 N8 B2 N12 . . . . 26.77(17) ?
C39 N8 B2 N12 . . . . -138.24(12) ?
